data_7707434
loop_
_publ_author_name
'Lee, Justin L.'
'Oswald, Victoria F.'
'Biswas, Saborni'
'Hill, Ethan A.'
'Ziller, Joseph W.'
'Hendrich, Michael P.'
'Borovik, A. S.'

_publ_section_title
;
 Stepwise assembly of heterobimetallic complexes: synthesis, structure,
 and physical properties.
;
_journal_issue 23
_journal_name_full 'Dalton transactions (Cambridge, England : 2003)'
_journal_page_first 8111
_journal_page_last 8119
_journal_paper_doi 10.1039/d1dt01021b
_journal_volume 50
_journal_year 2021
_chemical_formula_sum 'C52 H64 F3 Fe N7 O7 P3 S Zn'
_chemical_formula_weight 1202.29
_chemical_properties_physical Air-sensitive,Moisture-sensitive,Heat-sensitive,Oxygen-sensitive
_space_group_crystal_system triclinic
_space_group_IT_number 2
_space_group_name_Hall '-P 1'
_space_group_name_H-M_alt 'P -1'
_atom_sites_solution_hydrogens mixed
_atom_sites_solution_primary direct
_atom_sites_solution_secondary difmap
_audit_creation_method SHELXL-2014/7
_audit_update_record
;
2021-03-23 deposited with the CCDC.	2021-05-13 downloaded from the CCDC.
;
_cell_angle_alpha 89.3968(8)
_cell_angle_beta 89.9334(8)
_cell_angle_gamma 81.8418(8)
_cell_formula_units_Z 4
_cell_length_a 14.8745(7)
_cell_length_b 17.1815(8)
_cell_length_c 21.4499(10)
_cell_measurement_reflns_used 9730
_cell_measurement_temperature 88(2)
_cell_measurement_theta_max 30.53
_cell_measurement_theta_min 2.40
_cell_volume 5426.1(4)
_computing_cell_refinement 'Bruker SAINT 8.34a, 2013'
_computing_data_collection 'Bruker APEX2 2014.11-0, 2014'
_computing_data_reduction 'Bruker SAINT 8.34a, 2013'
_computing_molecular_graphics 'Bruker SHELXTL'
_computing_publication_material 'Bruker SHELXTL'
_computing_structure_refinement 'SHELXL-2014/7 (Sheldrick, 2014)'
_computing_structure_solution 'Bruker SHELXTL 2014/4'
_diffrn_ambient_temperature 88(2)
_diffrn_measured_fraction_theta_full 1.000
_diffrn_measured_fraction_theta_max 0.972
_diffrn_measurement_device_type 'Bruker SMART APEX II CCD'
_diffrn_measurement_method '\f and \w scans'
_diffrn_radiation_type MoK\a
_diffrn_radiation_wavelength 0.71073
_diffrn_reflns_av_R_equivalents 0.0424
_diffrn_reflns_av_unetI/netI 0.0595
_diffrn_reflns_Laue_measured_fraction_full 1.000
_diffrn_reflns_Laue_measured_fraction_max 0.972
_diffrn_reflns_limit_h_max 21
_diffrn_reflns_limit_h_min -21
_diffrn_reflns_limit_k_max 24
_diffrn_reflns_limit_k_min -24
_diffrn_reflns_limit_l_max 29
_diffrn_reflns_limit_l_min -30
_diffrn_reflns_number 86567
_diffrn_reflns_point_group_measured_fraction_full 1.000
_diffrn_reflns_point_group_measured_fraction_max 0.972
_diffrn_reflns_theta_full 25.500
_diffrn_reflns_theta_max 30.555
_diffrn_reflns_theta_min 0.949
_diffrn_source 'fine-focus sealed tube'
_exptl_absorpt_coefficient_mu 0.904
_exptl_absorpt_correction_T_max 0.7461
_exptl_absorpt_correction_T_min 0.6835
_exptl_absorpt_correction_type multi-scan
_exptl_absorpt_process_details 'Bruker SADABS 2014/5'
_exptl_crystal_colour yellow
_exptl_crystal_density_diffrn 1.472
_exptl_crystal_density_meas ?
_exptl_crystal_density_method not_measured
_exptl_crystal_description prism
_exptl_crystal_F_000 2500
_exptl_crystal_recrystallization_method 'Re-crystallisation from solvent: pentane, methylene chloride'
_exptl_crystal_size_max 0.247
_exptl_crystal_size_mid 0.208
_exptl_crystal_size_min 0.152
_refine_diff_density_max 1.552
_refine_diff_density_min -1.145
_refine_diff_density_rms 0.099
_refine_ls_extinction_method none
_refine_ls_goodness_of_fit_ref 1.016
_refine_ls_hydrogen_treatment mixed
_refine_ls_matrix_type full
_refine_ls_number_parameters 1341
_refine_ls_number_reflns 32345
_refine_ls_number_restraints 0
_refine_ls_restrained_S_all 1.016
_refine_ls_R_factor_all 0.0750
_refine_ls_R_factor_gt 0.0504
_refine_ls_shift/su_max 0.001
_refine_ls_shift/su_mean 0.000
_refine_ls_structure_factor_coef Fsqd
_refine_ls_weighting_details 'w=1/[\s^2^(Fo^2^)+(0.0341P)^2^+9.8938P] where P=(Fo^2^+2Fc^2^)/3'
_refine_ls_weighting_scheme calc
_refine_ls_wR_factor_gt 0.1029
_refine_ls_wR_factor_ref 0.1138
_reflns_Friedel_coverage 0.000
_reflns_number_gt 24496
_reflns_number_total 32345
_reflns_threshold_expression 'I > 2\s(I)'
_cod_data_source_file d1dt01021b2.cif
_cod_data_source_block asb601
_cod_depositor_comments
;
The following automatic conversions were performed:

data item '_exptl_crystal_density_meas' value 'not_measured' was
changed to '?' -- the value is perceived as not measured.

Automatic conversion script
Id: cif_fix_values 7556 2019-12-06 15:28:31Z antanas 

 Adding full bibliography for 7707432--7707435.cif.
;
_cod_database_code 7707434
_shelx_shelxl_version_number 2014/7
_shelx_space_group_comment
; 
The symmetry employed for this shelxl refinement is uniquely defined 
by the following loop, which should always be used as a source of 
symmetry information in preference to the above space-group names. 
They are only intended as comments. 
;
_shelx_estimated_absorpt_t_min 0.807
_shelx_estimated_absorpt_t_max 0.875
_exptl_absorpt_special_details
; 
Reflections not merged 
86567 Corrected reflections written to file sad.hkl 
Estimated minimum and maximum transmission:  0.6835  0.7461 
The ratio(0.9161) of these values is more reliable than their absolute values 
Additional spherical absorption correction applied with mu*r =  0.2000 
Lambda/2 correction factor = 0.00150 
;

loop_
_space_group_symop_operation_xyz
'x, y, z'
'-x, -y, -z'

loop_
_atom_site_label
_atom_site_type_symbol
_atom_site_fract_x
_atom_site_fract_y
_atom_site_fract_z
_atom_site_U_iso_or_equiv
_atom_site_adp_type
_atom_site_occupancy
_atom_site_site_symmetry_order
_atom_site_calc_flag
_atom_site_refinement_flags_posn
_atom_site_refinement_flags_adp
_atom_site_refinement_flags_occupancy
_atom_site_disorder_assembly
_atom_site_disorder_group
Zn1 Zn 0.44622(2) 0.84087(2) 0.24994(2) 0.01111(6) Uani 1 1 d . . . . .
Fe1 Fe 0.24089(2) 0.80422(2) 0.19514(2) 0.00913(6) Uani 1 1 d . . . . .
P1 P 0.22624(4) 0.62943(4) 0.25484(3) 0.01236(12) Uani 1 1 d . . . . .
P2 P 0.24855(4) 0.97044(4) 0.26220(3) 0.01215(11) Uani 1 1 d . . . . .
P3 P 0.39655(4) 0.82726(4) 0.09565(3) 0.01085(11) Uani 1 1 d . . . . .
O1 O 0.34460(11) 0.77710(10) 0.24661(8) 0.0134(3) Uani 1 1 d . . . . .
H1 H 0.349(2) 0.733(2) 0.2558(17) 0.036(10) Uiso 1 1 d . . . . .
O2 O 0.32591(11) 0.62619(10) 0.26720(8) 0.0161(3) Uani 1 1 d . . . . .
O3 O 0.34875(11) 0.94190(10) 0.26416(8) 0.0144(3) Uani 1 1 d . . . . .
O4 O 0.44608(11) 0.84893(10) 0.15242(7) 0.0131(3) Uani 1 1 d . . . . .
N1 N 0.11603(13) 0.82586(11) 0.13912(9) 0.0123(4) Uani 1 1 d . . . . .
N2 N 0.18141(13) 0.70894(12) 0.21720(9) 0.0131(4) Uani 1 1 d . . . . .
N3 N 0.19111(14) 0.91299(12) 0.22422(10) 0.0139(4) Uani 1 1 d . . . . .
N4 N 0.29324(13) 0.81133(12) 0.10943(9) 0.0141(4) Uani 1 1 d . . . . .
N5 N 0.47493(15) 0.83154(12) 0.35200(9) 0.0167(4) Uani 1 1 d . . . . .
N6 N 0.55352(15) 0.91223(14) 0.25339(10) 0.0207(5) Uani 1 1 d . . . . .
N7 N 0.56492(16) 0.74407(15) 0.25213(12) 0.0279(6) Uani 1 1 d . . . . .
C1 C 0.09071(16) 0.70369(14) 0.19102(12) 0.0151(5) Uani 1 1 d . . . . .
H1A H 0.0522 0.6824 0.2228 0.018 Uiso 1 1 calc R U . . .
H1B H 0.0963 0.6681 0.1548 0.018 Uiso 1 1 calc R U . . .
C2 C 0.04805(16) 0.78525(14) 0.17099(11) 0.0150(5) Uani 1 1 d . . . . .
H2A H -0.0035 0.7815 0.1425 0.018 Uiso 1 1 calc R U . . .
H2B H 0.0244 0.8156 0.2080 0.018 Uiso 1 1 calc R U . . .
C3 C 0.09967(17) 0.94484(15) 0.20126(13) 0.0183(5) Uani 1 1 d . . . . .
H3A H 0.0931 1.0029 0.1989 0.022 Uiso 1 1 calc R U . . .
H3B H 0.0530 0.9299 0.2302 0.022 Uiso 1 1 calc R U . . .
C4 C 0.08696(17) 0.91177(14) 0.13706(12) 0.0174(5) Uani 1 1 d . . . . .
H4A H 0.0223 0.9232 0.1246 0.021 Uiso 1 1 calc R U . . .
H4B H 0.1237 0.9365 0.1061 0.021 Uiso 1 1 calc R U . . .
C5 C 0.22974(17) 0.81647(17) 0.05615(11) 0.0188(5) Uani 1 1 d . . . . .
H5A H 0.2563 0.7818 0.0223 0.023 Uiso 1 1 calc R U . . .
H5B H 0.2188 0.8711 0.0399 0.023 Uiso 1 1 calc R U . . .
C6 C 0.14058(17) 0.79131(16) 0.07766(11) 0.0173(5) Uani 1 1 d . . . . .
H6A H 0.0921 0.8093 0.0471 0.021 Uiso 1 1 calc R U . . .
H6B H 0.1470 0.7332 0.0807 0.021 Uiso 1 1 calc R U . . .
C7 C 0.20521(17) 0.54793(14) 0.20618(11) 0.0147(5) Uani 1 1 d . . . . .
C8 C 0.25874(18) 0.53539(16) 0.15310(12) 0.0202(5) Uani 1 1 d . . . . .
H8A H 0.3072 0.5651 0.1465 0.024 Uiso 1 1 calc R U . . .
C9 C 0.2421(2) 0.47980(17) 0.10949(13) 0.0267(6) Uani 1 1 d . . . . .
H9 H 0.2797 0.4714 0.0737 0.032 Uiso 1 1 calc R U . . .
C10 C 0.1716(2) 0.43698(17) 0.11798(14) 0.0305(7) Uani 1 1 d . . . . .
H10 H 0.1601 0.3993 0.0880 0.037 Uiso 1 1 calc R U . . .
C11 C 0.1175(2) 0.44901(18) 0.17051(15) 0.0311(7) Uani 1 1 d . . . . .
H11 H 0.0687 0.4195 0.1766 0.037 Uiso 1 1 calc R U . . .
C12 C 0.13417(19) 0.50424(16) 0.21453(13) 0.0233(6) Uani 1 1 d . . . . .
H12 H 0.0968 0.5121 0.2505 0.028 Uiso 1 1 calc R U . . .
C13 C 0.16370(17) 0.62131(15) 0.32647(11) 0.0168(5) Uani 1 1 d . . . . .
C14 C 0.17051(19) 0.55025(17) 0.35966(13) 0.0237(6) Uani 1 1 d . . . . .
H14 H 0.2064 0.5048 0.3434 0.028 Uiso 1 1 calc R U . . .
C15 C 0.1255(2) 0.5451(2) 0.41598(14) 0.0312(7) Uani 1 1 d . . . . .
H15 H 0.1305 0.4963 0.4379 0.037 Uiso 1 1 calc R U . . .
C16 C 0.0741(2) 0.6103(2) 0.43998(14) 0.0335(7) Uani 1 1 d . . . . .
H16 H 0.0430 0.6065 0.4784 0.040 Uiso 1 1 calc R U . . .
C17 C 0.0670(2) 0.6820(2) 0.40844(14) 0.0308(7) Uani 1 1 d . . . . .
H17 H 0.0318 0.7272 0.4255 0.037 Uiso 1 1 calc R U . . .
C18 C 0.11190(18) 0.68725(17) 0.35158(12) 0.0220(5) Uani 1 1 d . . . . .
H18 H 0.1070 0.7362 0.3300 0.026 Uiso 1 1 calc R U . . .
C19 C 0.20613(18) 0.98228(15) 0.34129(12) 0.0196(5) Uani 1 1 d . . . . .
C20 C 0.1379(2) 0.94133(18) 0.36206(13) 0.0268(6) Uani 1 1 d . . . . .
H20 H 0.1107 0.9090 0.3342 0.032 Uiso 1 1 calc R U . . .
C21 C 0.1089(3) 0.9477(2) 0.42464(17) 0.0440(9) Uani 1 1 d . . . . .
H21 H 0.0626 0.9193 0.4393 0.053 Uiso 1 1 calc R U . . .
C22 C 0.1490(3) 0.9961(2) 0.46451(16) 0.0490(10) Uani 1 1 d . . . . .
H22 H 0.1293 1.0008 0.5066 0.059 Uiso 1 1 calc R U . . .
C23 C 0.2162(3) 1.0370(2) 0.44442(14) 0.0418(9) Uani 1 1 d . . . . .
H23 H 0.2426 1.0700 0.4722 0.050 Uiso 1 1 calc R U . . .
C24 C 0.2451(2) 1.02990(18) 0.38332(13) 0.0298(7) Uani 1 1 d . . . . .
H24 H 0.2923 1.0578 0.3695 0.036 Uiso 1 1 calc R U . . .
C25 C 0.22781(16) 1.06715(14) 0.22500(12) 0.0153(5) Uani 1 1 d . . . . .
C26 C 0.20379(18) 1.13795(15) 0.25584(13) 0.0205(5) Uani 1 1 d . . . . .
H26 H 0.1961 1.1381 0.2998 0.025 Uiso 1 1 calc R U . . .
C27 C 0.19099(19) 1.20887(16) 0.22231(15) 0.0274(6) Uani 1 1 d . . . . .
H27 H 0.1748 1.2570 0.2437 0.033 Uiso 1 1 calc R U . . .
C28 C 0.2017(2) 1.20958(17) 0.15844(16) 0.0305(7) Uani 1 1 d . . . . .
H28 H 0.1923 1.2580 0.1359 0.037 Uiso 1 1 calc R U . . .
C29 C 0.2260(2) 1.13958(17) 0.12709(14) 0.0286(6) Uani 1 1 d . . . . .
H29 H 0.2337 1.1398 0.0831 0.034 Uiso 1 1 calc R U . . .
C30 C 0.23898(18) 1.06907(16) 0.16055(13) 0.0214(5) Uani 1 1 d . . . . .
H30 H 0.2558 1.0212 0.1390 0.026 Uiso 1 1 calc R U . . .
C31 C 0.39462(16) 0.90381(14) 0.03717(11) 0.0136(4) Uani 1 1 d . . . . .
C32 C 0.39686(17) 0.98088(14) 0.05634(12) 0.0164(5) Uani 1 1 d . . . . .
H32 H 0.4063 0.9914 0.0990 0.020 Uiso 1 1 calc R U . . .
C33 C 0.38527(18) 1.04223(15) 0.01312(13) 0.0204(5) Uani 1 1 d . . . . .
H33 H 0.3861 1.0947 0.0264 0.025 Uiso 1 1 calc R U . . .
C34 C 0.37254(18) 1.02711(16) -0.04937(13) 0.0217(5) Uani 1 1 d . . . . .
H34 H 0.3641 1.0693 -0.0788 0.026 Uiso 1 1 calc R U . . .
C35 C 0.37205(17) 0.95048(15) -0.06902(12) 0.0181(5) Uani 1 1 d . . . . .
H35 H 0.3646 0.9400 -0.1120 0.022 Uiso 1 1 calc R U . . .
C36 C 0.38249(17) 0.88921(15) -0.02596(11) 0.0156(5) Uani 1 1 d . . . . .
H36 H 0.3814 0.8369 -0.0395 0.019 Uiso 1 1 calc R U . . .
C37 C 0.45917(16) 0.73958(14) 0.06195(11) 0.0132(4) Uani 1 1 d . . . . .
C38 C 0.54802(16) 0.74008(14) 0.03995(11) 0.0141(4) Uani 1 1 d . . . . .
H38 H 0.5719 0.7884 0.0365 0.017 Uiso 1 1 calc R U . . .
C39 C 0.60107(17) 0.67053(15) 0.02322(11) 0.0176(5) Uani 1 1 d . . . . .
H39 H 0.6611 0.6711 0.0082 0.021 Uiso 1 1 calc R U . . .
C40 C 0.56604(19) 0.59987(15) 0.02854(12) 0.0203(5) Uani 1 1 d . . . . .
H40 H 0.6029 0.5520 0.0182 0.024 Uiso 1 1 calc R U . . .
C41 C 0.47756(18) 0.59885(15) 0.04883(12) 0.0187(5) Uani 1 1 d . . . . .
H41 H 0.4535 0.5506 0.0513 0.022 Uiso 1 1 calc R U . . .
C42 C 0.42418(17) 0.66867(14) 0.06546(11) 0.0154(5) Uani 1 1 d . . . . .
H42 H 0.3636 0.6680 0.0793 0.018 Uiso 1 1 calc R U . . .
C43 C 0.3900(2) 0.83495(19) 0.38756(12) 0.0277(6) Uani 1 1 d . . . . .
H43A H 0.3505 0.8842 0.3777 0.042 Uiso 1 1 calc R U . . .
H43B H 0.4037 0.8326 0.4323 0.042 Uiso 1 1 calc R U . . .
H43C H 0.3591 0.7903 0.3764 0.042 Uiso 1 1 calc R U . . .
C44B C 0.5421(4) 0.8879(3) 0.3654(3) 0.0158(11) Uiso 0.45 1 d . . P A 2
H44C H 0.5280 0.9120 0.4067 0.019 Uiso 0.45 1 calc R U P A 2
H44D H 0.6040 0.8579 0.3677 0.019 Uiso 0.45 1 calc R U P A 2
C44 C 0.5031(4) 0.9092(3) 0.3643(2) 0.0172(9) Uiso 0.55 1 d . . P A 1
H44A H 0.5242 0.9112 0.4080 0.021 Uiso 0.55 1 calc R U P A 1
H44B H 0.4510 0.9513 0.3581 0.021 Uiso 0.55 1 calc R U P A 1
C45B C 0.5411(4) 0.9520(3) 0.3175(2) 0.0134(10) Uiso 0.45 1 d . . P A 2
H45C H 0.5910 0.9831 0.3254 0.016 Uiso 0.45 1 calc R U P A 2
H45D H 0.4827 0.9877 0.3190 0.016 Uiso 0.45 1 calc R U P A 2
C45 C 0.5802(3) 0.9216(3) 0.3194(2) 0.0186(9) Uiso 0.55 1 d . . P A 1
H45A H 0.5965 0.9749 0.3250 0.022 Uiso 0.55 1 calc R U P A 1
H45B H 0.6345 0.8830 0.3292 0.022 Uiso 0.55 1 calc R U P A 1
C46 C 0.53382(19) 0.98291(16) 0.21358(13) 0.0233(6) Uani 1 1 d . . . . .
H46A H 0.5299 0.9673 0.1700 0.035 Uiso 1 1 calc R U . . .
H46B H 0.5825 1.0154 0.2180 0.035 Uiso 1 1 calc R U . . .
H46C H 0.4760 1.0132 0.2263 0.035 Uiso 1 1 calc R U . . .
C47 C 0.6321(3) 0.8533(3) 0.2226(2) 0.0182(9) Uiso 0.55 1 d . . P A 1
H47A H 0.6179 0.8483 0.1779 0.022 Uiso 0.55 1 calc R U P A 1
H47B H 0.6894 0.8762 0.2253 0.022 Uiso 0.55 1 calc R U P A 1
C47B C 0.6397(4) 0.8750(4) 0.2417(3) 0.0179(11) Uiso 0.45 1 d . . P A 2
H47C H 0.6746 0.8681 0.2811 0.022 Uiso 0.45 1 calc R U P A 2
H47D H 0.6712 0.9076 0.2130 0.022 Uiso 0.45 1 calc R U P A 2
C48 C 0.6470(3) 0.7715(3) 0.2523(2) 0.0202(9) Uiso 0.55 1 d . . P A 1
H48A H 0.6922 0.7361 0.2282 0.024 Uiso 0.55 1 calc R U P A 1
H48B H 0.6695 0.7741 0.2955 0.024 Uiso 0.55 1 calc R U P A 1
C48B C 0.6359(4) 0.7951(3) 0.2128(3) 0.0185(11) Uiso 0.45 1 d . . P A 2
H48C H 0.6976 0.7646 0.2126 0.022 Uiso 0.45 1 calc R U P A 2
H48D H 0.6153 0.8025 0.1690 0.022 Uiso 0.45 1 calc R U P A 2
C49 C 0.55608(19) 0.68018(15) 0.20898(12) 0.0198(5) Uani 1 1 d . . . . .
H49A H 0.4995 0.6590 0.2177 0.030 Uiso 1 1 calc R U . . .
H49B H 0.6078 0.6385 0.2143 0.030 Uiso 1 1 calc R U . . .
H49C H 0.5550 0.7003 0.1660 0.030 Uiso 1 1 calc R U . . .
C50B C 0.6009(4) 0.7281(4) 0.3105(3) 0.0201(11) Uiso 0.45 1 d . . P A 2
H50C H 0.6491 0.7610 0.3186 0.024 Uiso 0.45 1 calc R U P A 2
H50D H 0.6276 0.6721 0.3140 0.024 Uiso 0.45 1 calc R U P A 2
C50 C 0.5485(3) 0.7030(3) 0.3190(2) 0.0164(9) Uiso 0.55 1 d . . P A 1
H50A H 0.4928 0.6776 0.3170 0.020 Uiso 0.55 1 calc R U P A 1
H50B H 0.6004 0.6619 0.3286 0.020 Uiso 0.55 1 calc R U P A 1
C51B C 0.5247(4) 0.7464(4) 0.3565(3) 0.0181(12) Uiso 0.45 1 d . . P A 2
H51C H 0.5494 0.7370 0.3992 0.022 Uiso 0.45 1 calc R U P A 2
H51D H 0.4800 0.7097 0.3499 0.022 Uiso 0.45 1 calc R U P A 2
C51 C 0.5386(3) 0.7648(3) 0.3701(2) 0.0166(10) Uiso 0.55 1 d . . P A 1
H51A H 0.5177 0.7417 0.4091 0.020 Uiso 0.55 1 calc R U P A 1
H51B H 0.5984 0.7817 0.3784 0.020 Uiso 0.55 1 calc R U P A 1
Zn2 Zn 0.60088(2) 0.32476(2) 0.25077(2) 0.01085(6) Uani 1 1 d . . . . .
Fe2 Fe 0.80353(2) 0.23508(2) 0.30877(2) 0.01074(7) Uani 1 1 d . . . . .
P4 P 0.80865(4) 0.06019(4) 0.25146(3) 0.01449(12) Uani 1 1 d . . . . .
P5 P 0.80502(4) 0.39563(4) 0.23316(3) 0.01477(12) Uani 1 1 d . . . . .
P6 P 0.64691(4) 0.30391(4) 0.40446(3) 0.01127(11) Uani 1 1 d . . . . .
O8 O 0.69626(12) 0.23319(10) 0.26114(8) 0.0140(3) Uani 1 1 d . . . . .
H8 H 0.691(2) 0.191(2) 0.2542(15) 0.024(9) Uiso 1 1 d . . . . .
O9 O 0.70867(12) 0.08157(10) 0.24086(9) 0.0219(4) Uani 1 1 d . . . . .
O10 O 0.70450(12) 0.39365(10) 0.23219(8) 0.0158(3) Uani 1 1 d . . . . .
O11 O 0.59631(11) 0.33903(10) 0.34781(7) 0.0139(3) Uani 1 1 d . . . . .
N8 N 0.93104(14) 0.22469(12) 0.36348(10) 0.0160(4) Uani 1 1 d . . . . .
N9 N 0.85283(13) 0.12026(12) 0.29703(10) 0.0153(4) Uani 1 1 d . . . . .
N10 N 0.86216(14) 0.31888(12) 0.26657(10) 0.0166(4) Uani 1 1 d . . . . .
N11 N 0.75340(14) 0.27309(12) 0.39170(9) 0.0140(4) Uani 1 1 d . . . . .
N12 N 0.57648(15) 0.32127(13) 0.14747(10) 0.0189(4) Uani 1 1 d . . . . .
N13 N 0.49805(14) 0.42645(12) 0.24226(9) 0.0153(4) Uani 1 1 d . . . . .
N14 N 0.47641(15) 0.26249(13) 0.24759(11) 0.0207(5) Uani 1 1 d . . . . .
C53 C 0.94148(17) 0.09035(15) 0.32539(13) 0.0192(5) Uani 1 1 d . . . . .
H53A H 0.9780 0.0547 0.2960 0.023 Uiso 0.5 1 calc R U P B 1
H53B H 0.9322 0.0601 0.3638 0.023 Uiso 0.5 1 calc R U P B 1
H53C H 0.9901 0.0914 0.2939 0.023 Uiso 0.5 1 calc R U P C 2
H53D H 0.9417 0.0352 0.3392 0.023 Uiso 0.5 1 calc R U P C 2
C54 C 0.9915(3) 0.1580(3) 0.3409(2) 0.0180(10) Uiso 0.5 1 d . . P D 1
H54C H 1.0380 0.1408 0.3731 0.022 Uiso 0.5 1 calc R U P D 1
H54D H 1.0232 0.1738 0.3032 0.022 Uiso 0.5 1 calc R U P D 1
C54B C 0.9600(4) 0.1391(3) 0.3799(2) 0.0177(10) Uiso 0.5 1 d . . P D 2
H54A H 1.0256 0.1301 0.3901 0.021 Uiso 0.5 1 calc R U P D 2
H54B H 0.9258 0.1244 0.4168 0.021 Uiso 0.5 1 calc R U P D 2
C55 C 0.95598(18) 0.32557(17) 0.28671(15) 0.0257(6) Uani 1 1 d . . . . .
H55A H 1.0001 0.2921 0.2604 0.031 Uiso 0.5 1 calc R U P D 1
H55B H 0.9675 0.3807 0.2821 0.031 Uiso 0.5 1 calc R U P D 1
H55C H 0.9549 0.3720 0.3138 0.031 Uiso 0.5 1 calc R U P D 2
H55D H 0.9933 0.3339 0.2496 0.031 Uiso 0.5 1 calc R U P D 2
C56B C 0.9994(3) 0.2525(3) 0.3219(2) 0.0177(10) Uiso 0.5 1 d . . P D 2
H56C H 1.0223 0.2108 0.2921 0.021 Uiso 0.5 1 calc R U P D 2
H56D H 1.0514 0.2650 0.3469 0.021 Uiso 0.5 1 calc R U P D 2
C56 C 0.9673(4) 0.3006(3) 0.3518(3) 0.0246(11) Uiso 0.5 1 d . . P D 1
H56A H 0.9349 0.3418 0.3789 0.030 Uiso 0.5 1 calc R U P D 1
H56B H 1.0325 0.2940 0.3628 0.030 Uiso 0.5 1 calc R U P D 1
C57 C 0.81811(18) 0.26741(18) 0.44417(12) 0.0228(6) Uani 1 1 d . . . . .
H57A H 0.8321 0.3205 0.4542 0.027 Uiso 0.5 1 calc R U P D 1
H57B H 0.7901 0.2463 0.4814 0.027 Uiso 0.5 1 calc R U P D 1
H57C H 0.8174 0.2170 0.4668 0.027 Uiso 0.5 1 calc R U P D 2
H57D H 0.7999 0.3108 0.4736 0.027 Uiso 0.5 1 calc R U P D 2
C58 C 0.9027(4) 0.2160(3) 0.4288(2) 0.0218(11) Uiso 0.5 1 d . . P D 1
H58A H 0.8942 0.1606 0.4366 0.026 Uiso 0.5 1 calc R U P D 1
H58B H 0.9517 0.2282 0.4567 0.026 Uiso 0.5 1 calc R U P D 1
C58B C 0.9133(4) 0.2722(3) 0.4198(2) 0.0189(10) Uiso 0.5 1 d . . P D 2
H58C H 0.9194 0.3277 0.4100 0.023 Uiso 0.5 1 calc R U P D 2
H58D H 0.9585 0.2530 0.4523 0.023 Uiso 0.5 1 calc R U P D 2
C59 C 0.83005(16) -0.03593(14) 0.28863(11) 0.0153(5) Uani 1 1 d . . . . .
C60 C 0.80298(19) -0.04055(16) 0.35081(13) 0.0225(6) Uani 1 1 d . . . . .
H60 H 0.7785 0.0061 0.3718 0.027 Uiso 1 1 calc R U . . .
C61 C 0.8112(2) -0.11192(17) 0.38234(13) 0.0258(6) Uani 1 1 d . . . . .
H61 H 0.7921 -0.1142 0.4245 0.031 Uiso 1 1 calc R U . . .
C62 C 0.8477(2) -0.18015(17) 0.35208(14) 0.0260(6) Uani 1 1 d . . . . .
H62 H 0.8539 -0.2292 0.3736 0.031 Uiso 1 1 calc R U . . .
C63 C 0.87494(18) -0.17667(16) 0.29067(13) 0.0223(5) Uani 1 1 d . . . . .
H63 H 0.8994 -0.2235 0.2700 0.027 Uiso 1 1 calc R U . . .
C64 C 0.86685(17) -0.10508(15) 0.25900(12) 0.0176(5) Uani 1 1 d . . . . .
H64 H 0.8865 -0.1032 0.2169 0.021 Uiso 1 1 calc R U . . .
C65 C 0.86515(18) 0.05681(15) 0.17638(12) 0.0197(5) Uani 1 1 d . . . . .
C66 C 0.8389(2) 0.00968(18) 0.12853(13) 0.0279(6) Uani 1 1 d . . . . .
H66 H 0.7964 -0.0255 0.1369 0.033 Uiso 1 1 calc R U . . .
C67 C 0.8748(2) 0.0143(2) 0.06887(14) 0.0394(9) Uani 1 1 d . . . . .
H67 H 0.8571 -0.0179 0.0367 0.047 Uiso 1 1 calc R U . . .
C68 C 0.9360(2) 0.0655(2) 0.05650(14) 0.0409(9) Uani 1 1 d . . . . .
H68 H 0.9597 0.0689 0.0156 0.049 Uiso 1 1 calc R U . . .
C69 C 0.9634(2) 0.1123(2) 0.10312(15) 0.0366(8) Uani 1 1 d . . . . .
H69 H 1.0063 0.1469 0.0944 0.044 Uiso 1 1 calc R U . . .
C70 C 0.9275(2) 0.10789(17) 0.16278(14) 0.0268(6) Uani 1 1 d . . . . .
H70 H 0.9458 0.1402 0.1947 0.032 Uiso 1 1 calc R U . . .
C71 C 0.84785(19) 0.40536(16) 0.15501(12) 0.0211(5) Uani 1 1 d . . . . .
C72 C 0.9072(2) 0.34445(18) 0.12851(13) 0.0263(6) Uani 1 1 d . . . . .
H72 H 0.9275 0.2984 0.1523 0.032 Uiso 1 1 calc R U . . .
C73 C 0.9369(2) 0.3509(2) 0.06715(15) 0.0371(8) Uani 1 1 d . . . . .
H73 H 0.9769 0.3092 0.0491 0.045 Uiso 1 1 calc R U . . .
C74 C 0.9081(3) 0.4180(3) 0.03282(16) 0.0503(10) Uani 1 1 d . . . . .
H74 H 0.9292 0.4225 -0.0087 0.060 Uiso 1 1 calc R U . . .
C75 C 0.8489(3) 0.4787(3) 0.05804(16) 0.0516(10) Uani 1 1 d . . . . .
H75 H 0.8290 0.5246 0.0339 0.062 Uiso 1 1 calc R U . . .
C76 C 0.8187(2) 0.4723(2) 0.11886(14) 0.0335(7) Uani 1 1 d . . . . .
H76 H 0.7776 0.5139 0.1361 0.040 Uiso 1 1 calc R U . . .
C77 C 0.82735(18) 0.48037(15) 0.27650(12) 0.0184(5) Uani 1 1 d . . . . .
C78 C 0.8839(2) 0.53390(16) 0.25797(14) 0.0264(6) Uani 1 1 d . . . . .
H78 H 0.9094 0.5315 0.2173 0.032 Uiso 1 1 calc R U . . .
C79 C 0.9032(2) 0.59145(18) 0.29968(17) 0.0348(7) Uani 1 1 d . . . . .
H79 H 0.9422 0.6280 0.2871 0.042 Uiso 1 1 calc R U . . .
C80 C 0.8669(2) 0.59577(18) 0.35802(16) 0.0317(7) Uani 1 1 d . . . . .
H80 H 0.8809 0.6349 0.3859 0.038 Uiso 1 1 calc R U . . .
C81 C 0.8098(2) 0.54320(19) 0.37660(15) 0.0354(8) Uani 1 1 d . . . . .
H81 H 0.7838 0.5465 0.4171 0.042 Uiso 1 1 calc R U . . .
C82 C 0.7902(2) 0.48533(18) 0.33576(14) 0.0303(7) Uani 1 1 d . . . . .
H82 H 0.7512 0.4490 0.3487 0.036 Uiso 1 1 calc R U . . .
C83 C 0.63431(16) 0.37562(14) 0.46617(11) 0.0144(5) Uani 1 1 d . . . . .
C84 C 0.62268(19) 0.45548(15) 0.45039(12) 0.0199(5) Uani 1 1 d . . . . .
H84 H 0.6194 0.4714 0.4078 0.024 Uiso 1 1 calc R U . . .
C85 C 0.6158(2) 0.51191(16) 0.49694(13) 0.0258(6) Uani 1 1 d . . . . .
H85 H 0.6088 0.5662 0.4860 0.031 Uiso 1 1 calc R U . . .
C86 C 0.61927(19) 0.48912(17) 0.55889(13) 0.0242(6) Uani 1 1 d . . . . .
H86 H 0.6143 0.5278 0.5905 0.029 Uiso 1 1 calc R U . . .
C87 C 0.62996(18) 0.41012(16) 0.57519(12) 0.0205(5) Uani 1 1 d . . . . .
H87 H 0.6318 0.3946 0.6179 0.025 Uiso 1 1 calc R U . . .
C88 C 0.63800(18) 0.35363(15) 0.52875(11) 0.0181(5) Uani 1 1 d . . . . .
H88 H 0.6461 0.2994 0.5399 0.022 Uiso 1 1 calc R U . . .
C89 C 0.59274(16) 0.22226(14) 0.43280(10) 0.0124(4) Uani 1 1 d . . . . .
C90 C 0.50290(17) 0.23541(15) 0.45380(11) 0.0154(5) Uani 1 1 d . . . . .
H90 H 0.4736 0.2877 0.4595 0.018 Uiso 1 1 calc R U . . .
C91 C 0.45606(17) 0.17255(15) 0.46646(11) 0.0181(5) Uani 1 1 d . . . . .
H91 H 0.3949 0.1817 0.4805 0.022 Uiso 1 1 calc R U . . .
C92 C 0.49965(18) 0.09603(15) 0.45835(12) 0.0192(5) Uani 1 1 d . . . . .
H92 H 0.4674 0.0529 0.4658 0.023 Uiso 1 1 calc R U . . .
C93 C 0.58927(19) 0.08236(15) 0.43965(12) 0.0202(5) Uani 1 1 d . . . . .
H93 H 0.6190 0.0300 0.4355 0.024 Uiso 1 1 calc R U . . .
C94 C 0.63622(17) 0.14536(14) 0.42679(11) 0.0159(5) Uani 1 1 d . . . . .
H94 H 0.6979 0.1359 0.4139 0.019 Uiso 1 1 calc R U . . .
C95 C 0.6612(2) 0.3017(2) 0.11271(13) 0.0297(7) Uani 1 1 d . . . . .
H95A H 0.7008 0.3417 0.1203 0.045 Uiso 1 1 calc R U . . .
H95B H 0.6478 0.3003 0.0680 0.045 Uiso 1 1 calc R U . . .
H95C H 0.6919 0.2502 0.1264 0.045 Uiso 1 1 calc R U . . .
C96 C 0.5126(3) 0.3932(3) 0.1300(2) 0.0162(9) Uiso 0.55 1 d . . P E 1
H96A H 0.4503 0.3797 0.1267 0.019 Uiso 0.55 1 calc R U P E 1
H96B H 0.5299 0.4127 0.0887 0.019 Uiso 0.55 1 calc R U P E 1
C96B C 0.5575(4) 0.4090(3) 0.1336(3) 0.0197(11) Uiso 0.45 1 d . . P E 2
H96C H 0.6128 0.4334 0.1412 0.024 Uiso 0.45 1 calc R U P E 2
H96D H 0.5398 0.4180 0.0894 0.024 Uiso 0.45 1 calc R U P E 2
C97B C 0.4821(4) 0.4452(3) 0.1750(3) 0.0159(11) Uiso 0.45 1 d . . P E 2
H97A H 0.4742 0.5030 0.1691 0.019 Uiso 0.45 1 calc R U P E 2
H97B H 0.4250 0.4266 0.1621 0.019 Uiso 0.45 1 calc R U P E 2
C97 C 0.5142(4) 0.4580(3) 0.1782(2) 0.0160(9) Uiso 0.55 1 d . . P E 1
H97C H 0.5738 0.4774 0.1770 0.019 Uiso 0.55 1 calc R U P E 1
H97D H 0.4665 0.5026 0.1682 0.019 Uiso 0.55 1 calc R U P E 1
C98 C 0.51745(19) 0.49046(15) 0.28318(13) 0.0228(6) Uani 1 1 d . . . . .
H98A H 0.5176 0.4727 0.3268 0.034 Uiso 1 1 calc R U . . .
H98B H 0.4706 0.5362 0.2773 0.034 Uiso 1 1 calc R U . . .
H98C H 0.5770 0.5050 0.2726 0.034 Uiso 1 1 calc R U . . .
C99 C 0.4065(3) 0.4068(3) 0.2510(3) 0.0174(10) Uiso 0.55 1 d . . P E 1
H99C H 0.3760 0.4067 0.2100 0.021 Uiso 0.55 1 calc R U P E 1
H99D H 0.3709 0.4474 0.2770 0.021 Uiso 0.55 1 calc R U P E 1
C99B C 0.4170(4) 0.3945(4) 0.2716(3) 0.0204(13) Uiso 0.45 1 d . . P E 2
H99A H 0.4281 0.3870 0.3169 0.024 Uiso 0.45 1 calc R U P E 2
H99B H 0.3623 0.4342 0.2663 0.024 Uiso 0.45 1 calc R U P E 2
C100 C 0.4087(3) 0.3265(3) 0.2824(2) 0.0153(8) Uiso 0.55 1 d . . P E 1
H10A H 0.3470 0.3112 0.2820 0.018 Uiso 0.55 1 calc R U P E 1
H10B H 0.4279 0.3295 0.3263 0.018 Uiso 0.55 1 calc R U P E 1
C101 C 0.48227(18) 0.19415(15) 0.28929(12) 0.0199(5) Uani 1 1 d . . . . .
H10C H 0.5346 0.1558 0.2776 0.030 Uiso 1 1 calc R U . . .
H10D H 0.4266 0.1701 0.2859 0.030 Uiso 1 1 calc R U . . .
H10E H 0.4896 0.2107 0.3323 0.030 Uiso 1 1 calc R U . . .
C102 C 0.4462(3) 0.2507(3) 0.1872(2) 0.0163(9) Uiso 0.55 1 d . . P E 1
H10F H 0.3976 0.2938 0.1753 0.020 Uiso 0.55 1 calc R U P E 1
H10G H 0.4211 0.2004 0.1853 0.020 Uiso 0.55 1 calc R U P E 1
C103 C 0.5254(3) 0.2490(3) 0.1428(2) 0.0171(9) Uiso 0.55 1 d . . P E 1
H10H H 0.5029 0.2458 0.0997 0.021 Uiso 0.55 1 calc R U P E 1
H10I H 0.5688 0.2008 0.1513 0.021 Uiso 0.55 1 calc R U P E 1
C105 C 0.3978(4) 0.3173(3) 0.2445(3) 0.0208(12) Uiso 0.45 1 d . . P E 2
H10J H 0.3484 0.2976 0.2682 0.025 Uiso 0.45 1 calc R U P E 2
H10K H 0.3780 0.3255 0.2005 0.025 Uiso 0.45 1 calc R U P E 2
C106 C 0.4924(4) 0.2199(3) 0.1801(3) 0.0189(11) Uiso 0.45 1 d . . P E 2
H10L H 0.5454 0.1780 0.1827 0.023 Uiso 0.45 1 calc R U P E 2
H10M H 0.4385 0.1951 0.1692 0.023 Uiso 0.45 1 calc R U P E 2
C107 C 0.5089(4) 0.2786(4) 0.1294(3) 0.0173(11) Uiso 0.45 1 d . . P E 2
H10N H 0.5270 0.2504 0.0904 0.021 Uiso 0.45 1 calc R U P E 2
H10O H 0.4521 0.3149 0.1212 0.021 Uiso 0.45 1 calc R U P E 2
S1 S 0.83472(6) 0.75628(6) 0.03448(4) 0.01585(17) Uiso 0.7 1 d . . P F 1
S1B S 0.83027(15) 0.78882(14) 0.05504(10) 0.0185(4) Uiso 0.3 1 d . . P F 2
F1 F 0.91469(15) 0.65887(12) 0.11767(11) 0.0538(6) Uani 1 1 d . . . . .
F2 F 0.76939(14) 0.66747(12) 0.11562(9) 0.0452(5) Uani 1 1 d . . . . .
F3B F 0.8657(5) 0.6425(4) 0.0234(4) 0.0363(17) Uiso 0.25 1 d . . P F 2
F3 F 0.83381(18) 0.76152(16) 0.15661(13) 0.0423(6) Uiso 0.75 1 d . . P F 1
O5 O 0.91586(14) 0.79421(14) 0.03156(10) 0.0331(5) Uani 1 1 d . . . . .
O6 O 0.75142(16) 0.80601(16) 0.03140(15) 0.0562(8) Uani 1 1 d . . . . .
O7B O 0.8150(5) 0.8257(4) 0.1158(3) 0.0312(16) Uiso 0.3 1 d . . P F 2
O7 O 0.8328(2) 0.69137(18) -0.00714(14) 0.0311(7) Uiso 0.7 1 d . . P F 1
C52 C 0.8366(3) 0.7077(2) 0.11045(19) 0.0268(8) Uiso 0.75 1 d . . P F 1
C52B C 0.8547(7) 0.6839(6) 0.0750(5) 0.0168(19) Uiso 0.25 1 d . . P F 2
S2B S 1.1854(3) 0.2533(3) 0.46921(19) 0.0118(8) Uiso 0.15 1 d . . P G 2
S2 S 1.18160(6) 0.28055(6) 0.47952(4) 0.02247(18) Uiso 0.85 1 d . . P G 1
F4 F 1.18218(13) 0.33829(13) 0.36548(9) 0.0428(5) Uani 1 1 d . . . . .
F5 F 1.30432(13) 0.34333(12) 0.41648(9) 0.0410(5) Uani 1 1 d . . . . .
F6B F 1.2182(14) 0.3969(12) 0.4740(10) 0.084(6) Uiso 0.15 1 d . . P G 2
F6 F 1.27996(15) 0.23312(13) 0.38150(10) 0.0334(5) Uiso 0.85 1 d . . P G 1
O12 O 1.25488(15) 0.24629(16) 0.51973(10) 0.0386(6) Uani 1 1 d . . . . .
O13 O 1.1358(2) 0.35625(18) 0.49519(14) 0.0434(7) Uiso 0.85 1 d . . P G 1
O13B O 1.1006(12) 0.2712(11) 0.4891(8) 0.047(4) Uiso 0.15 1 d . . P G 2
O14 O 1.1231(2) 0.22442(17) 0.46088(14) 0.0402(7) Uiso 0.85 1 d . . P G 1
O14B O 1.1862(14) 0.1983(12) 0.4204(10) 0.063(5) Uiso 0.15 1 d . . P G 2
C104 C 1.2397(2) 0.30004(19) 0.40707(15) 0.0200(6) Uiso 0.85 1 d . . P G 1
C108 C 1.2227(14) 0.3406(12) 0.4340(10) 0.030(4) Uiso 0.15 1 d . . P G 2

loop_
_atom_site_aniso_label
_atom_site_aniso_U_11
_atom_site_aniso_U_22
_atom_site_aniso_U_33
_atom_site_aniso_U_23
_atom_site_aniso_U_13
_atom_site_aniso_U_12
Zn1 0.01101(13) 0.01199(13) 0.01082(12) -0.00043(10) -0.00235(9) -0.00324(10)
Fe1 0.00825(15) 0.00945(15) 0.00966(15) 0.00013(11) -0.00113(11) -0.00113(12)
P1 0.0112(3) 0.0104(3) 0.0157(3) 0.0020(2) -0.0016(2) -0.0024(2)
P2 0.0137(3) 0.0109(3) 0.0118(3) -0.0022(2) -0.0001(2) -0.0010(2)
P3 0.0109(3) 0.0126(3) 0.0094(3) -0.0006(2) 0.0000(2) -0.0029(2)
O1 0.0126(8) 0.0108(8) 0.0171(8) 0.0034(7) -0.0046(6) -0.0030(6)
O2 0.0120(8) 0.0140(8) 0.0224(9) 0.0046(7) -0.0047(7) -0.0026(6)
O3 0.0148(8) 0.0133(8) 0.0155(8) -0.0025(6) -0.0012(6) -0.0029(6)
O4 0.0132(8) 0.0162(8) 0.0109(8) -0.0014(6) 0.0000(6) -0.0055(6)
N1 0.0108(9) 0.0129(9) 0.0130(9) 0.0019(7) -0.0014(7) -0.0015(7)
N2 0.0088(9) 0.0133(9) 0.0174(10) 0.0027(8) -0.0034(7) -0.0027(7)
N3 0.0118(9) 0.0112(9) 0.0181(10) -0.0018(8) -0.0034(8) 0.0001(7)
N4 0.0114(9) 0.0218(11) 0.0094(9) 0.0007(8) -0.0013(7) -0.0040(8)
N5 0.0212(11) 0.0170(10) 0.0128(10) 0.0029(8) -0.0053(8) -0.0054(8)
N6 0.0201(11) 0.0320(13) 0.0134(10) -0.0016(9) -0.0015(8) -0.0152(10)
N7 0.0234(12) 0.0270(13) 0.0302(13) -0.0147(10) -0.0137(10) 0.0080(10)
C1 0.0107(11) 0.0149(11) 0.0204(12) 0.0027(9) -0.0056(9) -0.0045(9)
C2 0.0098(11) 0.0171(12) 0.0178(12) 0.0018(9) -0.0017(9) -0.0012(9)
C3 0.0133(12) 0.0125(11) 0.0286(14) -0.0036(10) -0.0043(10) 0.0007(9)
C4 0.0147(12) 0.0132(11) 0.0236(13) 0.0054(9) -0.0075(9) -0.0003(9)
C5 0.0138(12) 0.0328(15) 0.0103(11) 0.0005(10) -0.0024(9) -0.0051(10)
C6 0.0136(11) 0.0267(13) 0.0118(11) -0.0017(9) -0.0024(9) -0.0039(10)
C7 0.0167(12) 0.0114(11) 0.0151(11) 0.0020(9) -0.0032(9) 0.0005(9)
C8 0.0185(13) 0.0221(13) 0.0196(12) 0.0026(10) -0.0002(10) -0.0021(10)
C9 0.0341(16) 0.0266(15) 0.0173(13) -0.0036(11) -0.0005(11) 0.0027(12)
C10 0.050(2) 0.0169(13) 0.0246(14) -0.0069(11) -0.0078(13) -0.0040(13)
C11 0.0406(18) 0.0239(15) 0.0332(16) -0.0066(12) 0.0009(13) -0.0193(13)
C12 0.0266(14) 0.0202(13) 0.0250(14) -0.0033(11) 0.0020(11) -0.0100(11)
C13 0.0147(12) 0.0224(13) 0.0143(11) 0.0005(9) -0.0026(9) -0.0063(10)
C14 0.0209(13) 0.0283(15) 0.0224(13) 0.0060(11) -0.0004(10) -0.0060(11)
C15 0.0277(16) 0.0462(19) 0.0219(14) 0.0109(13) -0.0002(12) -0.0134(14)
C16 0.0250(15) 0.062(2) 0.0169(13) -0.0001(14) 0.0009(11) -0.0168(15)
C17 0.0231(15) 0.0463(19) 0.0230(14) -0.0131(13) -0.0019(11) -0.0038(13)
C18 0.0213(13) 0.0249(14) 0.0200(13) -0.0052(10) -0.0039(10) -0.0030(11)
C19 0.0221(13) 0.0196(13) 0.0138(11) 0.0006(9) 0.0018(9) 0.0077(10)
C20 0.0257(15) 0.0292(15) 0.0231(14) 0.0054(11) 0.0053(11) 0.0043(12)
C21 0.039(2) 0.053(2) 0.0358(19) 0.0156(16) 0.0157(15) 0.0058(17)
C22 0.059(2) 0.063(3) 0.0172(15) -0.0030(15) 0.0068(15) 0.018(2)
C23 0.050(2) 0.053(2) 0.0178(14) -0.0102(14) -0.0033(14) 0.0113(18)
C24 0.0340(17) 0.0315(16) 0.0208(14) -0.0070(12) -0.0036(12) 0.0062(13)
C25 0.0134(11) 0.0102(11) 0.0218(12) 0.0000(9) -0.0006(9) 0.0001(9)
C26 0.0178(13) 0.0171(12) 0.0271(14) -0.0046(10) 0.0051(10) -0.0032(10)
C27 0.0212(14) 0.0132(12) 0.0473(18) -0.0012(12) 0.0063(12) -0.0007(10)
C28 0.0224(14) 0.0206(14) 0.0477(19) 0.0146(13) 0.0037(13) -0.0015(11)
C29 0.0294(16) 0.0265(15) 0.0289(15) 0.0101(12) 0.0026(12) -0.0015(12)
C30 0.0222(13) 0.0173(12) 0.0240(13) 0.0022(10) 0.0004(10) 0.0002(10)
C31 0.0108(11) 0.0151(11) 0.0149(11) 0.0010(9) 0.0008(8) -0.0020(9)
C32 0.0157(12) 0.0164(12) 0.0170(12) -0.0020(9) -0.0011(9) -0.0022(9)
C33 0.0229(13) 0.0120(11) 0.0255(13) -0.0005(10) -0.0023(10) 0.0005(10)
C34 0.0224(13) 0.0190(13) 0.0229(13) 0.0052(10) -0.0015(10) -0.0011(10)
C35 0.0186(12) 0.0222(13) 0.0131(11) 0.0021(9) -0.0002(9) -0.0015(10)
C36 0.0168(12) 0.0160(12) 0.0142(11) -0.0026(9) 0.0020(9) -0.0025(9)
C37 0.0162(11) 0.0132(11) 0.0104(10) -0.0005(8) -0.0019(8) -0.0022(9)
C38 0.0139(11) 0.0152(11) 0.0140(11) 0.0003(9) -0.0006(9) -0.0042(9)
C39 0.0158(12) 0.0235(13) 0.0125(11) -0.0030(9) -0.0018(9) 0.0013(10)
C40 0.0263(14) 0.0167(12) 0.0161(12) -0.0035(9) -0.0053(10) 0.0040(10)
C41 0.0254(14) 0.0131(11) 0.0180(12) 0.0000(9) -0.0040(10) -0.0037(10)
C42 0.0188(12) 0.0160(11) 0.0122(11) -0.0004(9) -0.0017(9) -0.0056(9)
C43 0.0291(15) 0.0365(16) 0.0137(12) 0.0028(11) 0.0014(11) 0.0081(13)
C46 0.0225(14) 0.0189(13) 0.0310(15) -0.0053(11) 0.0039(11) -0.0111(11)
C49 0.0227(13) 0.0177(12) 0.0188(12) -0.0008(10) -0.0028(10) -0.0024(10)
Zn2 0.01201(13) 0.01054(12) 0.00967(12) -0.00074(9) -0.00127(9) -0.00041(10)
Fe2 0.00956(15) 0.01132(15) 0.01164(15) -0.00152(12) -0.00079(12) -0.00239(12)
P4 0.0109(3) 0.0123(3) 0.0196(3) -0.0047(2) -0.0025(2) 0.0008(2)
P5 0.0162(3) 0.0144(3) 0.0147(3) 0.0005(2) 0.0018(2) -0.0056(2)
P6 0.0128(3) 0.0120(3) 0.0090(3) -0.0013(2) -0.0006(2) -0.0012(2)
O8 0.0141(8) 0.0099(8) 0.0180(9) -0.0030(7) -0.0037(6) -0.0015(7)
O9 0.0124(9) 0.0141(9) 0.0387(11) -0.0078(8) -0.0068(8) 0.0003(7)
O10 0.0172(9) 0.0150(8) 0.0159(8) 0.0016(7) 0.0004(7) -0.0044(7)
O11 0.0161(8) 0.0138(8) 0.0110(8) -0.0011(6) 0.0004(6) 0.0005(6)
N8 0.0129(10) 0.0182(10) 0.0175(10) -0.0024(8) -0.0017(8) -0.0041(8)
N9 0.0096(9) 0.0149(10) 0.0213(10) -0.0024(8) -0.0037(8) -0.0008(8)
N10 0.0130(10) 0.0163(10) 0.0215(11) 0.0011(8) 0.0003(8) -0.0055(8)
N11 0.0120(9) 0.0185(10) 0.0114(9) -0.0019(8) -0.0024(7) -0.0016(8)
N12 0.0215(11) 0.0191(11) 0.0144(10) -0.0044(8) -0.0014(8) 0.0029(9)
N13 0.0172(10) 0.0175(10) 0.0102(9) -0.0002(8) 0.0005(7) 0.0011(8)
N14 0.0182(11) 0.0198(11) 0.0246(12) 0.0053(9) -0.0072(9) -0.0045(9)
C53 0.0144(12) 0.0154(12) 0.0267(13) -0.0020(10) -0.0078(10) 0.0014(9)
C55 0.0157(13) 0.0236(14) 0.0386(16) 0.0069(12) -0.0024(11) -0.0065(11)
C57 0.0162(12) 0.0358(16) 0.0159(12) -0.0077(11) -0.0049(10) -0.0010(11)
C59 0.0114(11) 0.0157(11) 0.0187(12) -0.0037(9) -0.0029(9) -0.0016(9)
C60 0.0238(14) 0.0202(13) 0.0231(13) -0.0088(10) 0.0046(11) -0.0013(11)
C61 0.0320(16) 0.0253(14) 0.0200(13) -0.0011(11) 0.0054(11) -0.0039(12)
C62 0.0264(15) 0.0213(14) 0.0294(15) 0.0033(11) 0.0038(12) -0.0008(11)
C63 0.0189(13) 0.0163(12) 0.0304(15) -0.0033(10) 0.0067(11) 0.0024(10)
C64 0.0150(12) 0.0157(12) 0.0220(12) -0.0038(10) 0.0016(9) -0.0012(9)
C65 0.0196(13) 0.0197(13) 0.0167(12) 0.0001(10) -0.0036(10) 0.0072(10)
C66 0.0251(15) 0.0316(16) 0.0224(14) -0.0070(12) -0.0107(11) 0.0126(12)
C67 0.0422(19) 0.048(2) 0.0185(14) -0.0059(13) -0.0107(13) 0.0251(16)
C68 0.047(2) 0.047(2) 0.0180(14) 0.0112(13) 0.0037(13) 0.0284(17)
C69 0.0391(19) 0.0326(17) 0.0326(17) 0.0146(13) 0.0108(14) 0.0129(14)
C70 0.0282(15) 0.0260(15) 0.0237(14) 0.0047(11) 0.0033(11) 0.0040(12)
C71 0.0222(13) 0.0263(14) 0.0167(12) -0.0005(10) 0.0036(10) -0.0101(11)
C72 0.0260(15) 0.0303(15) 0.0245(14) -0.0031(11) 0.0065(11) -0.0105(12)
C73 0.0359(18) 0.049(2) 0.0275(16) -0.0093(15) 0.0117(13) -0.0106(16)
C74 0.054(2) 0.077(3) 0.0211(16) 0.0031(17) 0.0133(15) -0.015(2)
C75 0.058(3) 0.069(3) 0.0251(17) 0.0188(17) 0.0087(16) -0.003(2)
C76 0.0360(18) 0.0421(19) 0.0209(14) 0.0089(13) 0.0049(12) -0.0009(14)
C77 0.0195(13) 0.0151(12) 0.0217(13) 0.0002(10) -0.0013(10) -0.0058(10)
C78 0.0285(15) 0.0187(13) 0.0337(16) 0.0003(11) 0.0073(12) -0.0099(11)
C79 0.0324(17) 0.0225(15) 0.053(2) -0.0053(14) 0.0073(15) -0.0159(13)
C80 0.0346(17) 0.0213(14) 0.0412(18) -0.0072(13) -0.0051(14) -0.0106(12)
C81 0.055(2) 0.0308(17) 0.0246(15) -0.0081(12) 0.0040(14) -0.0194(15)
C82 0.0438(18) 0.0259(15) 0.0264(15) -0.0053(12) 0.0070(13) -0.0225(14)
C83 0.0140(11) 0.0144(11) 0.0144(11) -0.0039(9) -0.0003(9) -0.0009(9)
C84 0.0273(14) 0.0166(12) 0.0158(12) -0.0013(9) -0.0031(10) -0.0026(10)
C85 0.0395(17) 0.0143(12) 0.0239(14) -0.0039(10) -0.0025(12) -0.0048(11)
C86 0.0283(15) 0.0262(14) 0.0191(13) -0.0126(11) 0.0021(11) -0.0069(12)
C87 0.0243(13) 0.0273(14) 0.0115(11) -0.0051(10) 0.0011(10) -0.0086(11)
C88 0.0214(13) 0.0178(12) 0.0156(12) -0.0018(9) 0.0000(9) -0.0044(10)
C89 0.0141(11) 0.0132(11) 0.0098(10) -0.0004(8) -0.0024(8) -0.0020(9)
C90 0.0168(12) 0.0149(11) 0.0138(11) 0.0012(9) -0.0023(9) -0.0001(9)
C91 0.0149(12) 0.0238(13) 0.0157(12) 0.0034(10) -0.0022(9) -0.0037(10)
C92 0.0242(13) 0.0191(12) 0.0160(12) 0.0015(9) -0.0041(10) -0.0085(10)
C93 0.0249(14) 0.0143(12) 0.0211(13) -0.0006(10) -0.0020(10) -0.0015(10)
C94 0.0166(12) 0.0159(12) 0.0152(11) -0.0016(9) -0.0011(9) -0.0017(9)
C95 0.0255(15) 0.053(2) 0.0145(12) -0.0097(12) 0.0046(11) -0.0169(14)
C98 0.0264(14) 0.0116(12) 0.0290(14) -0.0034(10) -0.0038(11) 0.0021(10)
C101 0.0213(13) 0.0187(12) 0.0209(13) 0.0012(10) -0.0023(10) -0.0067(10)
F1 0.0447(13) 0.0407(12) 0.0743(16) 0.0173(11) -0.0352(11) -0.0018(10)
F2 0.0507(13) 0.0477(12) 0.0449(12) 0.0198(9) -0.0217(10) -0.0342(10)
O5 0.0235(11) 0.0428(13) 0.0360(12) -0.0041(10) 0.0041(9) -0.0149(10)
O6 0.0224(12) 0.0459(15) 0.097(2) 0.0398(15) 0.0001(13) 0.0033(11)
F4 0.0316(10) 0.0548(13) 0.0428(11) 0.0237(10) -0.0127(9) -0.0105(9)
F5 0.0302(10) 0.0556(13) 0.0426(11) 0.0043(9) -0.0014(8) -0.0247(9)
O12 0.0228(11) 0.0681(17) 0.0231(11) 0.0110(11) -0.0003(9) -0.0006(11)

loop_
_atom_type_symbol
_atom_type_description
_atom_type_scat_dispersion_real
_atom_type_scat_dispersion_imag
_atom_type_scat_source
C C 0.0033 0.0016 'International Tables Vol C Tables 4.2.6.8 and 6.1.1.4'
H H 0.0000 0.0000 'International Tables Vol C Tables 4.2.6.8 and 6.1.1.4'
F F 0.0171 0.0103 'International Tables Vol C Tables 4.2.6.8 and 6.1.1.4'
Fe Fe 0.3463 0.8444 'International Tables Vol C Tables 4.2.6.8 and 6.1.1.4'
N N 0.0061 0.0033 'International Tables Vol C Tables 4.2.6.8 and 6.1.1.4'
O O 0.0106 0.0060 'International Tables Vol C Tables 4.2.6.8 and 6.1.1.4'
P P 0.1023 0.0942 'International Tables Vol C Tables 4.2.6.8 and 6.1.1.4'
S S 0.1246 0.1234 'International Tables Vol C Tables 4.2.6.8 and 6.1.1.4'
Zn Zn 0.2839 1.4301 'International Tables Vol C Tables 4.2.6.8 and 6.1.1.4'

loop_
_geom_angle_atom_site_label_1
_geom_angle_atom_site_label_2
_geom_angle_atom_site_label_3
_geom_angle
_geom_angle_site_symmetry_1
_geom_angle_site_symmetry_3
_geom_angle_publ_flag
O1 Zn1 O4 90.01(7) . . ?
O1 Zn1 O3 88.43(7) . . ?
O4 Zn1 O3 95.91(7) . . ?
O1 Zn1 N6 178.61(9) . . ?
O4 Zn1 N6 89.85(7) . . ?
O3 Zn1 N6 90.21(8) . . ?
O1 Zn1 N5 98.90(7) . . ?
O4 Zn1 N5 169.07(7) . . ?
O3 Zn1 N5 90.68(7) . . ?
N6 Zn1 N5 81.39(8) . . ?
O1 Zn1 N7 99.87(8) . . ?
O4 Zn1 N7 93.22(8) . . ?
O3 Zn1 N7 167.66(7) . . ?
N6 Zn1 N7 81.51(9) . . ?
N5 Zn1 N7 79.09(8) . . ?
O1 Zn1 Fe1 27.80(5) . . ?
O4 Zn1 Fe1 70.94(4) . . ?
O3 Zn1 Fe1 71.25(5) . . ?
N6 Zn1 Fe1 151.10(6) . . ?
N5 Zn1 Fe1 119.61(6) . . ?
N7 Zn1 Fe1 119.83(6) . . ?
O1 Fe1 N4 103.71(8) . . ?
O1 Fe1 N3 102.80(8) . . ?
N4 Fe1 N3 109.29(9) . . ?
O1 Fe1 N2 96.00(8) . . ?
N4 Fe1 N2 118.30(8) . . ?
N3 Fe1 N2 122.29(8) . . ?
O1 Fe1 N1 174.64(8) . . ?
N4 Fe1 N1 79.38(8) . . ?
N3 Fe1 N1 80.03(8) . . ?
N2 Fe1 N1 78.65(8) . . ?
O1 Fe1 Zn1 29.28(5) . . ?
N4 Fe1 Zn1 86.65(6) . . ?
N3 Fe1 Zn1 86.50(6) . . ?
N2 Fe1 Zn1 125.23(6) . . ?
N1 Fe1 Zn1 156.08(5) . . ?
O2 P1 N2 113.60(10) . . ?
O2 P1 C13 111.29(11) . . ?
N2 P1 C13 108.80(11) . . ?
O2 P1 C7 110.62(11) . . ?
N2 P1 C7 105.42(11) . . ?
C13 P1 C7 106.73(11) . . ?
O3 P2 N3 113.50(10) . . ?
O3 P2 C19 109.03(11) . . ?
N3 P2 C19 109.91(12) . . ?
O3 P2 C25 109.90(11) . . ?
N3 P2 C25 107.54(11) . . ?
C19 P2 C25 106.72(12) . . ?
O4 P3 N4 113.90(10) . . ?
O4 P3 C31 109.66(10) . . ?
N4 P3 C31 109.15(11) . . ?
O4 P3 C37 108.98(10) . . ?
N4 P3 C37 108.64(11) . . ?
C31 P3 C37 106.21(11) . . ?
Fe1 O1 Zn1 122.92(9) . . ?
P2 O3 Zn1 142.58(10) . . ?
P3 O4 Zn1 142.38(10) . . ?
C2 N1 C6 111.62(19) . . ?
C2 N1 C4 111.05(19) . . ?
C6 N1 C4 113.87(19) . . ?
C2 N1 Fe1 106.87(14) . . ?
C6 N1 Fe1 105.48(14) . . ?
C4 N1 Fe1 107.46(14) . . ?
C1 N2 P1 113.67(15) . . ?
C1 N2 Fe1 118.20(15) . . ?
P1 N2 Fe1 127.72(11) . . ?
C3 N3 P2 118.74(16) . . ?
C3 N3 Fe1 115.88(15) . . ?
P2 N3 Fe1 124.84(11) . . ?
C5 N4 P3 117.60(16) . . ?
C5 N4 Fe1 117.50(15) . . ?
P3 N4 Fe1 123.98(11) . . ?
C51 N5 C43 111.3(3) . . ?
C51 N5 C44 115.6(3) . . ?
C43 N5 C44 102.6(3) . . ?
C43 N5 C44B 120.8(3) . . ?
C43 N5 C51B 107.7(3) . . ?
C44B N5 C51B 108.9(4) . . ?
C51 N5 Zn1 114.5(2) . . ?
C43 N5 Zn1 110.55(16) . . ?
C44 N5 Zn1 101.3(2) . . ?
C44B N5 Zn1 106.5(2) . . ?
C51B N5 Zn1 100.5(3) . . ?
C47B N6 C46 110.0(3) . . ?
C46 N6 C45 118.7(3) . . ?
C47B N6 C45B 114.8(4) . . ?
C46 N6 C45B 98.6(3) . . ?
C46 N6 C47 109.1(2) . . ?
C45 N6 C47 106.7(3) . . ?
C47B N6 Zn1 116.5(3) . . ?
C46 N6 Zn1 111.73(16) . . ?
C45 N6 Zn1 109.4(2) . . ?
C45B N6 Zn1 103.8(2) . . ?
C47 N6 Zn1 99.1(2) . . ?
C48 N7 C49 116.2(3) . . ?
C50B N7 C49 120.5(3) . . ?
C48 N7 C50 109.9(3) . . ?
C49 N7 C50 101.6(2) . . ?
C50B N7 C48B 107.4(4) . . ?
C49 N7 C48B 101.7(3) . . ?
C48 N7 Zn1 113.0(3) . . ?
C50B N7 Zn1 113.8(3) . . ?
C49 N7 Zn1 113.66(16) . . ?
C50 N7 Zn1 100.5(2) . . ?
C48B N7 Zn1 95.3(2) . . ?
N2 C1 C2 108.37(19) . . ?
N1 C2 C1 109.83(19) . . ?
N3 C3 C4 108.7(2) . . ?
N1 C4 C3 108.76(19) . . ?
N4 C5 C6 109.09(19) . . ?
N1 C6 C5 109.3(2) . . ?
C8 C7 C12 118.6(2) . . ?
C8 C7 P1 116.09(19) . . ?
C12 C7 P1 124.9(2) . . ?
C7 C8 C9 120.7(3) . . ?
C10 C9 C8 120.3(3) . . ?
C9 C10 C11 119.6(3) . . ?
C10 C11 C12 120.3(3) . . ?
C7 C12 C11 120.4(3) . . ?
C18 C13 C14 118.5(2) . . ?
C18 C13 P1 120.3(2) . . ?
C14 C13 P1 121.1(2) . . ?
C15 C14 C13 121.0(3) . . ?
C16 C15 C14 120.0(3) . . ?
C15 C16 C17 120.3(3) . . ?
C16 C17 C18 119.8(3) . . ?
C13 C18 C17 120.4(3) . . ?
C20 C19 C24 119.0(3) . . ?
C20 C19 P2 120.5(2) . . ?
C24 C19 P2 120.5(2) . . ?
C19 C20 C21 120.0(3) . . ?
C22 C21 C20 119.0(3) . . ?
C23 C22 C21 121.5(3) . . ?
C22 C23 C24 119.3(3) . . ?
C23 C24 C19 121.2(3) . . ?
C26 C25 C30 118.4(2) . . ?
C26 C25 P2 125.4(2) . . ?
C30 C25 P2 116.20(18) . . ?
C25 C26 C27 120.2(3) . . ?
C28 C27 C26 120.5(3) . . ?
C27 C28 C29 119.9(3) . . ?
C28 C29 C30 119.5(3) . . ?
C29 C30 C25 121.4(3) . . ?
C32 C31 C36 119.2(2) . . ?
C32 C31 P3 118.81(18) . . ?
C36 C31 P3 121.74(18) . . ?
C33 C32 C31 120.1(2) . . ?
C34 C33 C32 120.2(2) . . ?
C33 C34 C35 120.1(2) . . ?
C36 C35 C34 119.9(2) . . ?
C35 C36 C31 120.5(2) . . ?
C42 C37 C38 119.3(2) . . ?
C42 C37 P3 119.84(19) . . ?
C38 C37 P3 120.31(18) . . ?
C39 C38 C37 120.4(2) . . ?
C38 C39 C40 119.7(2) . . ?
C41 C40 C39 120.5(2) . . ?
C40 C41 C42 119.9(2) . . ?
C41 C42 C37 120.3(2) . . ?
C45B C44B N5 113.4(4) . . ?
N5 C44 C45 108.6(4) . . ?
C44B C45B N6 107.2(4) . . ?
N6 C45 C44 111.5(4) . . ?
C48 C47 N6 114.5(4) . . ?
N6 C47B C48B 110.3(5) . . ?
N7 C48 C47 107.1(4) . . ?
C47B C48B N7 111.6(4) . . ?
N7 C50B C51B 107.3(5) . . ?
C51 C50 N7 109.9(3) . . ?
C50B C51B N5 114.1(5) . . ?
N5 C51 C50 110.7(4) . . ?
O8 Zn2 O11 89.79(7) . . ?
O8 Zn2 O10 88.08(7) . . ?
O11 Zn2 O10 97.45(7) . . ?
O8 Zn2 N13 178.11(8) . . ?
O11 Zn2 N13 88.53(7) . . ?
O10 Zn2 N13 91.27(7) . . ?
O8 Zn2 N12 100.53(7) . . ?
O11 Zn2 N12 168.42(7) . . ?
O10 Zn2 N12 88.22(8) . . ?
N13 Zn2 N12 81.22(8) . . ?
O8 Zn2 N14 99.81(8) . . ?
O11 Zn2 N14 94.35(8) . . ?
O10 Zn2 N14 165.83(7) . . ?
N13 Zn2 N14 81.19(8) . . ?
N12 Zn2 N14 78.82(8) . . ?
O8 Zn2 Fe2 27.61(5) . . ?
O11 Zn2 Fe2 72.93(5) . . ?
O10 Zn2 Fe2 69.51(5) . . ?
N13 Zn2 Fe2 150.65(6) . . ?
N12 Zn2 Fe2 118.62(6) . . ?
N14 Zn2 Fe2 121.85(6) . . ?
O8 Fe2 N10 103.08(8) . . ?
O8 Fe2 N11 102.15(8) . . ?
N10 Fe2 N11 109.98(9) . . ?
O8 Fe2 N9 95.74(8) . . ?
N10 Fe2 N9 120.58(9) . . ?
N11 Fe2 N9 120.21(9) . . ?
O8 Fe2 N8 174.43(8) . . ?
N10 Fe2 N8 80.64(8) . . ?
N11 Fe2 N8 80.18(8) . . ?
N9 Fe2 N8 78.76(8) . . ?
O8 Fe2 Zn2 28.79(5) . . ?
N10 Fe2 Zn2 87.82(6) . . ?
N11 Fe2 Zn2 84.86(6) . . ?
N9 Fe2 Zn2 124.49(6) . . ?
N8 Fe2 Zn2 156.64(6) . . ?
O9 P4 N9 114.25(10) . . ?
O9 P4 C65 108.30(12) . . ?
N9 P4 C65 109.38(12) . . ?
O9 P4 C59 109.14(11) . . ?
N9 P4 C59 106.29(11) . . ?
C65 P4 C59 109.41(12) . . ?
O10 P5 N10 113.36(10) . . ?
O10 P5 C77 108.91(11) . . ?
N10 P5 C77 107.02(12) . . ?
O10 P5 C71 110.70(11) . . ?
N10 P5 C71 109.01(12) . . ?
C77 P5 C71 107.62(12) . . ?
O11 P6 N11 113.78(10) . . ?
O11 P6 C83 108.85(10) . . ?
N11 P6 C83 110.53(11) . . ?
O11 P6 C89 108.72(10) . . ?
N11 P6 C89 108.91(11) . . ?
C83 P6 C89 105.73(11) . . ?
Fe2 O8 Zn2 123.59(9) . . ?
P5 O10 Zn2 145.13(11) . . ?
P6 O11 Zn2 138.19(10) . . ?
C54 N8 C58 113.6(3) . . ?
C58B N8 C56B 113.2(3) . . ?
C54 N8 C56 112.1(3) . . ?
C58 N8 C56 112.4(3) . . ?
C58B N8 C54B 111.1(3) . . ?
C56B N8 C54B 109.5(3) . . ?
C54 N8 Fe2 108.2(2) . . ?
C58B N8 Fe2 108.0(2) . . ?
C58 N8 Fe2 104.9(2) . . ?
C56B N8 Fe2 106.1(2) . . ?
C56 N8 Fe2 104.8(2) . . ?
C54B N8 Fe2 108.6(2) . . ?
C53 N9 P4 116.62(16) . . ?
C53 N9 Fe2 117.84(15) . . ?
P4 N9 Fe2 125.09(12) . . ?
C55 N10 P5 117.02(17) . . ?
C55 N10 Fe2 115.99(17) . . ?
P5 N10 Fe2 123.16(12) . . ?
C57 N11 P6 119.29(16) . . ?
C57 N11 Fe2 116.62(16) . . ?
P6 N11 Fe2 123.99(11) . . ?
C107 N12 C95 113.6(3) . . ?
C95 N12 C96 119.4(3) . . ?
C107 N12 C96B 115.2(4) . . ?
C95 N12 C96B 99.6(3) . . ?
C95 N12 C103 106.5(3) . . ?
C96 N12 C103 108.6(3) . . ?
C107 N12 Zn2 115.4(3) . . ?
C95 N12 Zn2 111.89(16) . . ?
C96 N12 Zn2 107.7(2) . . ?
C96B N12 Zn2 99.4(2) . . ?
C103 N12 Zn2 101.1(2) . . ?
C99 N13 C98 112.6(3) . . ?
C98 N13 C97B 117.7(3) . . ?
C99 N13 C97 113.5(3) . . ?
C98 N13 C97 102.8(3) . . ?
C98 N13 C99B 105.7(3) . . ?
C97B N13 C99B 111.3(4) . . ?
C99 N13 Zn2 112.4(2) . . ?
C98 N13 Zn2 111.47(15) . . ?
C97B N13 Zn2 108.8(2) . . ?
C97 N13 Zn2 103.3(2) . . ?
C99B N13 Zn2 100.5(3) . . ?
C105 N14 C101 121.1(3) . . ?
C102 N14 C101 115.4(3) . . ?
C102 N14 C100 111.1(3) . . ?
C101 N14 C100 103.3(2) . . ?
C105 N14 C106 108.7(4) . . ?
C101 N14 C106 101.0(3) . . ?
C105 N14 Zn2 110.2(3) . . ?
C102 N14 Zn2 113.7(2) . . ?
C101 N14 Zn2 113.44(16) . . ?
C100 N14 Zn2 97.90(19) . . ?
C106 N14 Zn2 99.6(2) . . ?
N9 C53 C54B 110.8(3) . . ?
N9 C53 C54 109.9(3) . . ?
N8 C54 C53 111.8(4) . . ?
C53 C54B N8 108.7(3) . . ?
C56 C55 N10 109.1(3) . . ?
N10 C55 C56B 111.9(3) . . ?
N8 C56B C55 109.2(3) . . ?
C55 C56 N8 111.5(4) . . ?
C58 C57 N11 111.1(3) . . ?
N11 C57 C58B 109.8(3) . . ?
C57 C58 N8 112.9(4) . . ?
N8 C58B C57 110.4(4) . . ?
C64 C59 C60 118.4(2) . . ?
C64 C59 P4 124.9(2) . . ?
C60 C59 P4 116.57(19) . . ?
C61 C60 C59 121.1(2) . . ?
C60 C61 C62 119.7(3) . . ?
C63 C62 C61 120.0(3) . . ?
C62 C63 C64 120.4(2) . . ?
C63 C64 C59 120.4(2) . . ?
C70 C65 C66 118.6(3) . . ?
C70 C65 P4 120.4(2) . . ?
C66 C65 P4 120.5(2) . . ?
C67 C66 C65 120.3(3) . . ?
C68 C67 C66 120.0(3) . . ?
C67 C68 C69 120.7(3) . . ?
C68 C69 C70 119.4(3) . . ?
C69 C70 C65 121.0(3) . . ?
C72 C71 C76 118.7(3) . . ?
C72 C71 P5 120.6(2) . . ?
C76 C71 P5 120.7(2) . . ?
C71 C72 C73 120.3(3) . . ?
C74 C73 C72 119.9(3) . . ?
C73 C74 C75 120.8(3) . . ?
C74 C75 C76 119.6(4) . . ?
C75 C76 C71 120.8(3) . . ?
C82 C77 C78 119.3(2) . . ?
C82 C77 P5 114.41(19) . . ?
C78 C77 P5 125.9(2) . . ?
C77 C78 C79 119.5(3) . . ?
C80 C79 C78 120.9(3) . . ?
C79 C80 C81 119.9(3) . . ?
C80 C81 C82 119.9(3) . . ?
C77 C82 C81 120.5(3) . . ?
C88 C83 C84 119.0(2) . . ?
C88 C83 P6 122.00(19) . . ?
C84 C83 P6 118.94(19) . . ?
C85 C84 C83 120.2(2) . . ?
C86 C85 C84 120.1(3) . . ?
C85 C86 C87 120.3(2) . . ?
C86 C87 C88 119.7(2) . . ?
C83 C88 C87 120.7(2) . . ?
C94 C89 C90 119.4(2) . . ?
C94 C89 P6 120.18(18) . . ?
C90 C89 P6 119.99(18) . . ?
C91 C90 C89 120.5(2) . . ?
C90 C91 C92 119.4(2) . . ?
C93 C92 C91 120.6(2) . . ?
C92 C93 C94 120.1(2) . . ?
C89 C94 C93 120.0(2) . . ?
N12 C96 C97 111.2(3) . . ?
C97B C96B N12 108.9(4) . . ?
N13 C97B C96B 113.6(5) . . ?
N13 C97 C96 109.9(4) . . ?
N13 C99 C100 111.2(4) . . ?
C105 C99B N13 114.2(5) . . ?
C99 C100 N14 110.8(3) . . ?
N14 C102 C103 108.7(4) . . ?
C102 C103 N12 114.1(4) . . ?
N14 C105 C99B 109.3(5) . . ?
C107 C106 N14 111.2(4) . . ?
N12 C107 C106 110.3(5) . . ?
O6 S1 O7 109.44(19) . . ?
O6 S1 O5 116.34(16) . . ?
O7 S1 O5 115.68(16) . . ?
O6 S1 C52 105.72(18) . . ?
O7 S1 C52 101.83(19) . . ?
O5 S1 C52 106.23(16) . . ?
O6 S1B O5 131.8(2) . . ?
O6 S1B O7B 100.0(4) . . ?
O5 S1B O7B 112.6(3) . . ?
O6 S1B C52B 111.4(4) . . ?
O5 S1B C52B 95.2(4) . . ?
O7B S1B C52B 102.9(4) . . ?
F2 C52 F1 108.8(3) . . ?
F2 C52 F3 110.7(3) . . ?
F1 C52 F3 106.5(3) . . ?
F2 C52 S1 110.6(3) . . ?
F1 C52 S1 109.9(3) . . ?
F3 C52 S1 110.2(3) . . ?
F1 C52B F3B 112.7(8) . . ?
F1 C52B F2 94.9(6) . . ?
F3B C52B F2 113.9(8) . . ?
F1 C52B S1B 120.7(7) . . ?
F3B C52B S1B 109.5(7) . . ?
F2 C52B S1B 104.1(6) . . ?
O13B S2B O14B 108.3(12) . . ?
O13B S2B O12 114.2(8) . . ?
O14B S2B O12 123.3(9) . . ?
O13B S2B C108 109.2(11) . . ?
O14B S2B C108 105.7(11) . . ?
O12 S2B C108 94.2(7) . . ?
O13 S2 O12 117.55(17) . . ?
O13 S2 O14 115.00(18) . . ?
O12 S2 O14 112.81(17) . . ?
O13 S2 C104 102.60(17) . . ?
O12 S2 C104 103.21(14) . . ?
O14 S2 C104 103.07(16) . . ?
F5 C104 F4 107.3(3) . . ?
F5 C104 F6 106.2(3) . . ?
F4 C104 F6 108.7(3) . . ?
F5 C104 S2 111.8(2) . . ?
F4 C104 S2 111.4(2) . . ?
F6 C104 S2 111.2(2) . . ?
F5 C108 F6B 96.8(17) . . ?
F5 C108 F4 95.5(13) . . ?
F6B C108 F4 131.2(18) . . ?
F5 C108 S2B 123.2(14) . . ?
F6B C108 S2B 110.7(16) . . ?
F4 C108 S2B 101.1(11) . . ?

loop_
_geom_bond_atom_site_label_1
_geom_bond_atom_site_label_2
_geom_bond_distance
_geom_bond_site_symmetry_2
_geom_bond_publ_flag
Zn1 O1 1.9907(17) . ?
Zn1 O4 2.0949(16) . ?
Zn1 O3 2.1221(17) . ?
Zn1 N6 2.148(2) . ?
Zn1 N5 2.231(2) . ?
Zn1 N7 2.247(2) . ?
Zn1 Fe1 3.4170(4) . ?
Fe1 O1 1.8986(17) . ?
Fe1 N4 2.005(2) . ?
Fe1 N3 2.015(2) . ?
Fe1 N2 2.020(2) . ?
Fe1 N1 2.198(2) . ?
P1 O2 1.4994(18) . ?
P1 N2 1.638(2) . ?
P1 C13 1.809(3) . ?
P1 C7 1.818(2) . ?
P2 O3 1.5020(18) . ?
P2 N3 1.620(2) . ?
P2 C19 1.813(3) . ?
P2 C25 1.822(2) . ?
P3 O4 1.5013(17) . ?
P3 N4 1.625(2) . ?
P3 C31 1.805(2) . ?
P3 C37 1.812(2) . ?
N1 C2 1.472(3) . ?
N1 C6 1.476(3) . ?
N1 C4 1.478(3) . ?
N2 C1 1.477(3) . ?
N3 C3 1.475(3) . ?
N4 C5 1.477(3) . ?
N5 C51 1.430(5) . ?
N5 C43 1.469(4) . ?
N5 C44 1.480(5) . ?
N5 C44B 1.517(6) . ?
N5 C51B 1.544(7) . ?
N6 C47B 1.373(6) . ?
N6 C46 1.472(4) . ?
N6 C45 1.487(5) . ?
N6 C45B 1.542(6) . ?
N6 C47 1.582(5) . ?
N7 C48 1.369(5) . ?
N7 C50B 1.372(6) . ?
N7 C49 1.463(3) . ?
N7 C50 1.625(5) . ?
N7 C48B 1.686(6) . ?
C1 C2 1.512(3) . ?
C3 C4 1.517(4) . ?
C5 C6 1.522(3) . ?
C7 C8 1.390(4) . ?
C7 C12 1.391(4) . ?
C8 C9 1.391(4) . ?
C9 C10 1.375(4) . ?
C10 C11 1.384(4) . ?
C11 C12 1.393(4) . ?
C13 C18 1.390(4) . ?
C13 C14 1.398(4) . ?
C14 C15 1.388(4) . ?
C15 C16 1.369(5) . ?
C16 C17 1.390(5) . ?
C17 C18 1.398(4) . ?
C19 C20 1.385(4) . ?
C19 C24 1.404(4) . ?
C20 C21 1.410(4) . ?
C21 C22 1.391(6) . ?
C22 C23 1.368(6) . ?
C23 C24 1.380(4) . ?
C25 C26 1.392(3) . ?
C25 C30 1.393(4) . ?
C26 C27 1.398(4) . ?
C27 C28 1.379(5) . ?
C28 C29 1.387(4) . ?
C29 C30 1.391(4) . ?
C31 C32 1.396(3) . ?
C31 C36 1.396(3) . ?
C32 C33 1.389(4) . ?
C33 C34 1.386(4) . ?
C34 C35 1.388(4) . ?
C35 C36 1.385(3) . ?
C37 C42 1.392(3) . ?
C37 C38 1.404(3) . ?
C38 C39 1.386(3) . ?
C39 C40 1.391(4) . ?
C40 C41 1.388(4) . ?
C41 C42 1.391(4) . ?
C44B C45B 1.496(8) . ?
C44 C45 1.534(7) . ?
C47 C48 1.525(7) . ?
C47B C48B 1.520(8) . ?
C50B C51B 1.503(8) . ?
C50 C51 1.528(7) . ?
Zn2 O8 1.9743(17) . ?
Zn2 O11 2.0983(16) . ?
Zn2 O10 2.1075(17) . ?
Zn2 N13 2.159(2) . ?
Zn2 N12 2.249(2) . ?
Zn2 N14 2.267(2) . ?
Zn2 Fe2 3.4145(4) . ?
Fe2 O8 1.8999(17) . ?
Fe2 N10 1.995(2) . ?
Fe2 N11 2.008(2) . ?
Fe2 N9 2.023(2) . ?
Fe2 N8 2.216(2) . ?
P4 O9 1.4975(18) . ?
P4 N9 1.633(2) . ?
P4 C65 1.813(3) . ?
P4 C59 1.813(3) . ?
P5 O10 1.5007(18) . ?
P5 N10 1.624(2) . ?
P5 C77 1.806(3) . ?
P5 C71 1.807(3) . ?
P6 O11 1.5049(17) . ?
P6 N11 1.621(2) . ?
P6 C83 1.809(2) . ?
P6 C89 1.813(2) . ?
N8 C54 1.440(5) . ?
N8 C58B 1.468(5) . ?
N8 C58 1.475(6) . ?
N8 C56B 1.477(5) . ?
N8 C56 1.498(6) . ?
N8 C54B 1.510(5) . ?
N9 C53 1.475(3) . ?
N10 C55 1.482(3) . ?
N11 C57 1.475(3) . ?
N12 C107 1.383(6) . ?
N12 C95 1.463(4) . ?
N12 C96 1.493(5) . ?
N12 C96B 1.520(6) . ?
N12 C103 1.549(5) . ?
N13 C99 1.460(5) . ?
N13 C98 1.474(3) . ?
N13 C97B 1.486(6) . ?
N13 C97 1.503(5) . ?
N13 C99B 1.527(7) . ?
N14 C105 1.395(6) . ?
N14 C102 1.398(5) . ?
N14 C101 1.461(3) . ?
N14 C100 1.576(5) . ?
N14 C106 1.630(6) . ?
C53 C54B 1.494(5) . ?
C53 C54 1.507(6) . ?
C55 C56 1.460(6) . ?
C55 C56B 1.522(6) . ?
C57 C58 1.470(6) . ?
C57 C58B 1.521(6) . ?
C59 C64 1.395(3) . ?
C59 C60 1.397(4) . ?
C60 C61 1.384(4) . ?
C61 C62 1.387(4) . ?
C62 C63 1.381(4) . ?
C63 C64 1.389(4) . ?
C65 C70 1.393(4) . ?
C65 C66 1.404(4) . ?
C66 C67 1.392(4) . ?
C67 C68 1.377(6) . ?
C68 C69 1.386(5) . ?
C69 C70 1.391(4) . ?
C71 C72 1.395(4) . ?
C71 C76 1.398(4) . ?
C72 C73 1.396(4) . ?
C73 C74 1.376(5) . ?
C74 C75 1.381(6) . ?
C75 C76 1.388(4) . ?
C77 C82 1.384(4) . ?
C77 C78 1.387(4) . ?
C78 C79 1.400(4) . ?
C79 C80 1.361(5) . ?
C80 C81 1.381(4) . ?
C81 C82 1.393(4) . ?
C83 C88 1.390(3) . ?
C83 C84 1.397(3) . ?
C84 C85 1.393(4) . ?
C85 C86 1.380(4) . ?
C86 C87 1.385(4) . ?
C87 C88 1.391(3) . ?
C89 C94 1.393(3) . ?
C89 C90 1.398(3) . ?
C90 C91 1.390(3) . ?
C91 C92 1.393(4) . ?
C92 C93 1.380(4) . ?
C93 C94 1.394(4) . ?
C96 C97 1.531(6) . ?
C96B C97B 1.497(8) . ?
C99 C100 1.525(7) . ?
C99B C105 1.517(8) . ?
C102 C103 1.510(6) . ?
C106 C107 1.518(8) . ?
S1 O6 1.403(3) . ?
S1 O7 1.439(3) . ?
S1 O5 1.452(2) . ?
S1 C52 1.821(4) . ?
S1B O6 1.273(3) . ?
S1B O5 1.383(3) . ?
S1B O7B 1.458(7) . ?
S1B C52B 1.834(10) . ?
F1 C52B 1.305(10) . ?
F1 C52 1.341(4) . ?
F2 C52 1.297(4) . ?
F2 C52B 1.595(10) . ?
F3B C52B 1.320(12) . ?
F3 C52 1.358(5) . ?
S2B O13B 1.327(18) . ?
S2B O14B 1.42(2) . ?
S2B O12 1.490(5) . ?
S2B C108 1.83(2) . ?
S2 O13 1.424(3) . ?
S2 O12 1.445(2) . ?
S2 O14 1.448(3) . ?
S2 C104 1.828(3) . ?
F4 C104 1.338(4) . ?
F4 C108 1.59(2) . ?
F5 C108 1.28(2) . ?
F5 C104 1.313(4) . ?
F6B C108 1.29(3) . ?
F6 C104 1.341(4) . ?

loop_
_geom_hbond_atom_site_label_D
_geom_hbond_atom_site_label_H
_geom_hbond_atom_site_label_A
_geom_hbond_distance_DH
_geom_hbond_distance_HA
_geom_hbond_distance_DA
_geom_hbond_angle_DHA
_geom_hbond_site_symmetry_A
O1 H1 O2 0.77(4) 1.93(4) 2.679(2) 164(4) .
O8 H8 O9 0.76(3) 1.89(3) 2.626(2) 165(3) .
